data_7219473
loop_
_publ_author_name
'Safin, Damir A.'
'Tumanov, Nikolay A.'
'Leitch, Alicea A.'
'Brusso, Jaclyn L.'
'Filinchuk, Yaroslav'
'Murugesu, Muralee'

_publ_section_title
;
 Elucidating the elusive crystal structure of
 2,4,6-tris(2-pyrimidyl)-1,3,5-triazine
;
_journal_issue 10
_journal_name_full CrystEngComm
_journal_page_first 2190
_journal_paper_doi 10.1039/C5CE00097A
_journal_volume 17
_journal_year 2015
_chemical_formula_moiety 'C15 H9 N9'
_chemical_formula_sum 'C15 H9 N9'
_chemical_formula_weight 315.31
_chemical_name_common TPymT
_chemical_name_systematic
; 
2,4,6-tris(2-pyrimidyl)-1,3,5-triazine
;
_space_group_crystal_system trigonal
_space_group_IT_number 152
_space_group_name_Hall 'P 31 2"'
_space_group_name_H-M_alt 'P 31 2 1'
_symmetry_space_group_name_Hall 'P 31 2"'
_symmetry_space_group_name_H-M 'P 31 2 1'
_atom_sites_solution_hydrogens geom
_atom_sites_solution_primary other
_atom_sites_solution_secondary other
_audit_creation_method SHELXL-2014
_audit_update_record
;
2014-11-27 deposited with the CCDC.
2015-02-04 downloaded from the CCDC.
;
_cell_angle_alpha 90
_cell_angle_beta 90
_cell_angle_gamma 120
_cell_formula_units_Z 6
_cell_length_a 10.4339(10)
_cell_length_b 10.4339(10)
_cell_length_c 21.467(2)
_cell_measurement_reflns_used 1293
_cell_measurement_temperature 150(2)
_cell_measurement_theta_max 20.7358
_cell_measurement_theta_min 2.2493
_cell_volume 2023.9(3)
_computing_cell_refinement 'CrysAlisPro (Agilent Technologies, 2013)'
_computing_data_reduction 'CrysAlisPro (Agilent Technologies, 2013)'
_computing_structure_refinement 'SHELXL-2014 (Sheldrick, 2014)'
_computing_structure_solution 'FOX (Favre-Nicolin and <Cern\'y, 2002)'
_diffrn_ambient_temperature 150(2)
_diffrn_detector_area_resol_mean 6.666
_diffrn_measured_fraction_theta_full 0.999
_diffrn_measured_fraction_theta_max 0.999
_diffrn_measurement_device_type 'MAR345 image plate'
_diffrn_measurement_method '120 images, \D\F 1.5\%'
_diffrn_radiation_monochromator 'Xenocs Fox3D mirror'
_diffrn_radiation_source 'Rigaku UltraX 18 rotating anode'
_diffrn_radiation_type MoK\a
_diffrn_radiation_wavelength 0.71073
_diffrn_reflns_av_unetI/netI 0.2166
_diffrn_reflns_Laue_measured_fraction_full 0.999
_diffrn_reflns_Laue_measured_fraction_max 0.999
_diffrn_reflns_limit_h_max 10
_diffrn_reflns_limit_h_min -10
_diffrn_reflns_limit_k_max 10
_diffrn_reflns_limit_k_min -10
_diffrn_reflns_limit_l_max 21
_diffrn_reflns_limit_l_min 0
_diffrn_reflns_number 1408
_diffrn_reflns_point_group_measured_fraction_full 0.999
_diffrn_reflns_point_group_measured_fraction_max 0.999
_diffrn_reflns_theta_full 20.770
_diffrn_reflns_theta_max 20.780
_diffrn_reflns_theta_min 2.254
_exptl_absorpt_coefficient_mu 0.105
_exptl_absorpt_correction_T_max 1.00000
_exptl_absorpt_correction_T_min 0.49470
_exptl_absorpt_correction_type multi-scan
_exptl_absorpt_process_details
;
CrysAlisPro, Agilent Technologies,
Version 1.171.36.21 (release 14-08-2012 CrysAlis171 .NET)
(compiled Sep 14 2012,17:21:16)
Empirical absorption correction using spherical harmonics,
 implemented in SCALE3 ABSPACK scaling algorithm.
;
_exptl_crystal_colour colorless
_exptl_crystal_density_diffrn 1.552
_exptl_crystal_description block
_exptl_crystal_F_000 972
_exptl_crystal_size_max 0.200
_exptl_crystal_size_mid 0.070
_exptl_crystal_size_min 0.070
_refine_diff_density_max 0.502
_refine_diff_density_min -0.438
_refine_diff_density_rms 0.104
_refine_ls_extinction_method none
_refine_ls_goodness_of_fit_ref 1.015
_refine_ls_hydrogen_treatment constr
_refine_ls_matrix_type full
_refine_ls_number_parameters 222
_refine_ls_number_reflns 1408
_refine_ls_number_restraints 234
_refine_ls_restrained_S_all 0.951
_refine_ls_R_factor_all 0.1748
_refine_ls_R_factor_gt 0.1119
_refine_ls_shift/su_max 0.000
_refine_ls_shift/su_mean 0.000
_refine_ls_structure_factor_coef Fsqd
_refine_ls_weighting_details 'w=1/[\s^2^(Fo^2^)+(0.1808P)^2^] where P=(Fo^2^+2Fc^2^)/3'
_refine_ls_weighting_scheme calc
_refine_ls_wR_factor_gt 0.2604
_refine_ls_wR_factor_ref 0.3366
_reflns_Friedel_coverage 0.662
_reflns_Friedel_fraction_full 1.000
_reflns_Friedel_fraction_max 1.000
_reflns_number_gt 807
_reflns_number_total 1408
_reflns_threshold_expression 'I > 2\s(I)'
_cod_data_source_file c5ce00097a2.cif
_cod_data_source_block TPymT_150K_2
_cod_depositor_comments 'Adding full bibliography for 7219470--7219473.cif.'
_cod_original_cell_volume 2023.9(4)
_cod_database_code 7219473
_shelx_space_group_comment
;
The symmetry employed for this shelxl refinement is uniquely defined
by the following loop, which should always be used as a source of
symmetry information in preference to the above space-group names.
They are only intended as comments.
;
_shelx_estimated_absorpt_t_min 0.979
_shelx_estimated_absorpt_t_max 0.993
_shelxl_version_number 2014-3

loop_
_space_group_symop_operation_xyz
'x, y, z'
'-y, x-y, z+1/3'
'-x+y, -x, z+2/3'
'y, x, -z'
'-x, -x+y, -z+1/3'
'x-y, -y, -z+2/3'

loop_
_atom_site_label
_atom_site_type_symbol
_atom_site_fract_x
_atom_site_fract_y
_atom_site_fract_z
_atom_site_U_iso_or_equiv
_atom_site_adp_type
_atom_site_occupancy
_atom_site_site_symmetry_order
_atom_site_calc_flag
_atom_site_refinement_flags_posn
_atom_site_refinement_flags_adp
_atom_site_refinement_flags_occupancy
N1 N -0.036(3) 0.611(3) 0.3186(10) 0.044(6) Uani 1 1 d . U .
C2 C -0.168(4) 0.485(4) 0.3240(14) 0.049(7) Uani 1 1 d . U .
H2 H -0.1746 0.3954 0.3106 0.059 Uiso 1 1 calc R U .
C3 C -0.295(3) 0.478(3) 0.3476(13) 0.042(6) Uani 1 1 d . U .
H3 H -0.3868 0.3881 0.3502 0.050 Uiso 1 1 calc R U .
C4 C -0.278(4) 0.611(4) 0.3668(13) 0.051(7) Uani 1 1 d . U .
H4 H -0.3617 0.6110 0.3841 0.061 Uiso 1 1 calc R U .
N5 N -0.148(3) 0.743(3) 0.3628(10) 0.041(5) Uani 1 1 d . U .
C6 C -0.033(3) 0.734(3) 0.3390(11) 0.034(6) Uani 1 1 d D U .
C7 C 0.113(3) 0.874(3) 0.3355(13) 0.037(6) Uani 1 1 d D U .
N8 N 0.103(3) 1.0000 0.3333 0.038(7) Uani 1 2 d S TU P
N9 N 0.238(2) 0.868(2) 0.3348(9) 0.032(5) Uani 1 1 d . U .
C10 C 0.362(3) 1.0000 0.3333 0.035(8) Uani 1 2 d DS TU P
C11 C 0.505(3) 1.0000 0.3333 0.037(8) Uani 1 2 d DS TU P
N12 N 0.619(3) 1.110(2) 0.3653(10) 0.035(5) Uani 1 1 d . U .
C13 C 0.744(3) 1.107(3) 0.3646(11) 0.036(6) Uani 1 1 d . U .
H13 H 0.8261 1.1816 0.3866 0.043 Uiso 1 1 calc R U .
C14 C 0.760(4) 1.0000 0.3333 0.040(8) Uani 1 2 d S TU P
H14 H 0.8512 1.0000 0.3333 0.048 Uiso 1 2 calc R U P
N21 N 0.379(3) 0.380(3) 0.1930(9) 0.037(5) Uani 1 1 d . U .
C22 C 0.509(3) 0.512(3) 0.1915(11) 0.039(6) Uani 1 1 d . U .
H22 H 0.5931 0.5233 0.2131 0.046 Uiso 1 1 calc R U .
C23 C 0.516(4) 0.628(3) 0.1590(15) 0.049(7) Uani 1 1 d . U .
H23 H 0.6054 0.7208 0.1588 0.059 Uiso 1 1 calc R U .
C24 C 0.396(3) 0.610(3) 0.1267(14) 0.045(7) Uani 1 1 d . U .
H24 H 0.4029 0.6900 0.1027 0.054 Uiso 1 1 calc R U .
N25 N 0.267(2) 0.482(3) 0.1281(10) 0.033(5) Uani 1 1 d . U .
C26 C 0.265(3) 0.374(2) 0.1613(14) 0.033(5) Uani 1 1 d D U .
C27 C 0.123(3) 0.231(3) 0.1636(13) 0.029(5) Uani 1 1 d D U .
N28 N 0.0000 0.234(3) 0.1667 0.023(6) Uani 1 2 d S TU P
N29 N 0.133(2) 0.106(2) 0.1636(10) 0.030(5) Uani 1 1 d . U .
C30 C 0.0000 -0.020(3) 0.1667 0.029(7) Uani 1 2 d DS TU P
C31 C 0.0000 -0.162(3) 0.1667 0.038(7) Uani 1 2 d DS TU P
N32 N -0.126(3) -0.285(3) 0.1487(11) 0.041(5) Uani 1 1 d . U .
C33 C -0.121(3) -0.414(3) 0.1479(12) 0.035(6) Uani 1 1 d . U .
H33 H -0.2049 -0.5022 0.1338 0.042 Uiso 1 1 calc R U .
C34 C 0.0000 -0.420(4) 0.1667 0.038(8) Uani 1 2 d S TU P
H34 H 0.0000 -0.5108 0.1667 0.045 Uiso 1 2 calc R U P

loop_
_atom_site_aniso_label
_atom_site_aniso_U_11
_atom_site_aniso_U_22
_atom_site_aniso_U_33
_atom_site_aniso_U_23
_atom_site_aniso_U_13
_atom_site_aniso_U_12
N1 0.035(10) 0.044(9) 0.059(12) -0.003(9) -0.005(9) 0.026(7)
C2 0.045(11) 0.040(10) 0.055(13) -0.007(10) 0.004(10) 0.016(8)
C3 0.037(11) 0.036(10) 0.054(13) 0.008(10) 0.002(10) 0.020(9)
C4 0.041(10) 0.053(11) 0.058(13) -0.003(11) 0.003(10) 0.023(8)
N5 0.035(9) 0.041(10) 0.051(11) -0.004(9) -0.003(9) 0.022(7)
C6 0.036(9) 0.030(9) 0.038(11) 0.000(9) -0.002(9) 0.018(8)
C7 0.032(8) 0.038(10) 0.039(12) -0.001(10) 0.003(10) 0.016(7)
N8 0.038(10) 0.031(10) 0.043(12) 0.001(10) 0.000(5) 0.015(5)
N9 0.032(8) 0.028(10) 0.034(9) -0.006(9) -0.001(9) 0.014(7)
C10 0.033(8) 0.033(12) 0.039(14) 0.000(11) 0.000(6) 0.016(6)
C11 0.034(8) 0.032(13) 0.043(14) 0.005(10) 0.003(5) 0.016(6)
N12 0.032(9) 0.034(11) 0.042(10) 0.005(8) 0.007(9) 0.020(8)
C13 0.031(10) 0.030(11) 0.046(11) 0.010(9) 0.009(10) 0.015(9)
C14 0.029(10) 0.037(13) 0.058(14) 0.003(11) 0.002(5) 0.019(6)
N21 0.033(9) 0.031(9) 0.046(10) -0.010(8) -0.010(8) 0.016(7)
C22 0.029(10) 0.043(11) 0.044(12) -0.001(9) 0.009(9) 0.019(8)
C23 0.041(11) 0.039(11) 0.065(13) -0.001(10) -0.003(10) 0.018(9)
C24 0.041(11) 0.037(11) 0.056(12) 0.004(10) 0.006(9) 0.019(8)
N25 0.031(10) 0.021(9) 0.055(11) -0.001(8) 0.005(8) 0.020(7)
C26 0.027(9) 0.030(9) 0.051(11) 0.004(9) 0.004(9) 0.022(7)
C27 0.029(9) 0.025(8) 0.037(11) 0.001(9) -0.007(10) 0.017(7)
N28 0.020(9) 0.019(9) 0.032(11) -0.001(5) -0.001(10) 0.010(5)
N29 0.030(10) 0.026(8) 0.039(9) 0.008(8) 0.012(9) 0.018(7)
C30 0.027(11) 0.025(8) 0.034(13) 0.005(5) 0.010(11) 0.014(6)
C31 0.039(12) 0.029(8) 0.049(14) -0.002(5) -0.004(11) 0.019(6)
N32 0.040(11) 0.034(9) 0.052(11) -0.010(9) -0.002(9) 0.021(8)
C33 0.030(11) 0.032(10) 0.045(12) -0.010(9) 0.000(10) 0.017(9)
C34 0.035(12) 0.035(11) 0.042(14) -0.001(6) -0.002(11) 0.018(6)

loop_
_atom_type_symbol
_atom_type_description
_atom_type_scat_dispersion_real
_atom_type_scat_dispersion_imag
_atom_type_scat_source
C C 0.0033 0.0016 'International Tables Vol C Tables 4.2.6.8 and 6.1.1.4'
H H 0.0000 0.0000 'International Tables Vol C Tables 4.2.6.8 and 6.1.1.4'
N N 0.0061 0.0033 'International Tables Vol C Tables 4.2.6.8 and 6.1.1.4'

loop_
_geom_angle_atom_site_label_1
_geom_angle_atom_site_label_2
_geom_angle_atom_site_label_3
_geom_angle
_geom_angle_site_symmetry_1
_geom_angle_site_symmetry_3
C6 N1 C2 115(3) . .
N1 C2 C3 125(3) . .
N1 C2 H2 117.7 . .
C3 C2 H2 117.7 . .
C4 C3 C2 115(3) . .
C4 C3 H3 122.6 . .
C2 C3 H3 122.6 . .
C3 C4 N5 124(3) . .
C3 C4 H4 117.8 . .
N5 C4 H4 117.8 . .
C6 N5 C4 114(2) . .
N1 C6 N5 127(2) . .
N1 C6 C7 116(2) . .
N5 C6 C7 117(2) . .
N9 C7 N8 126(2) . .
N9 C7 C6 120(2) . .
N8 C7 C6 115(2) . .
C7 N8 C7 113(3) 6_675 .
C10 N9 C7 114(2) . .
N9 C10 N9 127(3) . 6_675
N9 C10 C11 116.5(16) . .
N9 C10 C11 116.5(16) 6_675 .
N12 C11 N12 126(3) 6_675 .
N12 C11 C10 117.1(17) 6_675 .
N12 C11 C10 117.1(17) . .
C13 N12 C11 116(3) . .
N12 C13 C14 123(3) . .
N12 C13 H13 118.4 . .
C14 C13 H13 118.4 . .
C13 C14 C13 116(4) 6_675 .
C13 C14 H14 121.9 6_675 .
C13 C14 H14 121.9 . .
C26 N21 C22 116(2) . .
C23 C22 N21 120(3) . .
C23 C22 H22 120.2 . .
N21 C22 H22 120.2 . .
C22 C23 C24 120(3) . .
C22 C23 H23 120.1 . .
C24 C23 H23 120.1 . .
N25 C24 C23 121(3) . .
N25 C24 H24 119.3 . .
C23 C24 H24 119.3 . .
C26 N25 C24 116(2) . .
N25 C26 N21 126(2) . .
N25 C26 C27 117(2) . .
N21 C26 C27 117(2) . .
N28 C27 N29 125(2) . .
N28 C27 C26 119(2) . .
N29 C27 C26 116(2) . .
C27 N28 C27 118(3) . 5
C30 N29 C27 113(2) . .
N29 C30 N29 126(3) . 5
N29 C30 C31 117.0(14) . .
N29 C30 C31 117.0(14) 5 .
N32 C31 N32 125(3) 5 .
N32 C31 C30 117.7(15) 5 .
N32 C31 C30 117.7(15) . .
C31 N32 C33 116(3) . .
C34 C33 N32 122(3) . .
C34 C33 H33 118.8 . .
N32 C33 H33 118.8 . .
C33 C34 C33 119(4) 5 .
C33 C34 H34 120.7 5 .
C33 C34 H34 120.7 . .

loop_
_geom_bond_atom_site_label_1
_geom_bond_atom_site_label_2
_geom_bond_distance
N1 C6 1.34(3)
N1 C2 1.35(4)
C2 C3 1.38(4)
C2 H2 0.9500
C3 C4 1.37(4)
C3 H3 0.9500
C4 N5 1.37(4)
C4 H4 0.9500
N5 C6 1.35(3)
C6 C7 1.50(2)
C7 N9 1.35(4)
C7 N8 1.37(3)
N9 C10 1.34(2)
C10 C11 1.49(2)
C11 N12 1.35(2)
N12 C13 1.32(3)
C13 C14 1.38(4)
C13 H13 0.9500
C14 H14 0.9500
N21 C26 1.34(3)
N21 C22 1.37(3)
C22 C23 1.36(4)
C22 H22 0.9500
C23 C24 1.37(4)
C23 H23 0.9500
C24 N25 1.34(3)
C24 H24 0.9500
N25 C26 1.33(3)
C26 C27 1.49(2)
C27 N28 1.29(3)
C27 N29 1.37(3)
N29 C30 1.36(2)
C30 C31 1.48(2)
C31 N32 1.36(3)
N32 C33 1.37(3)
C33 C34 1.35(3)
C33 H33 0.9500
C34 H34 0.9500

loop_
_geom_torsion_atom_site_label_1
_geom_torsion_atom_site_label_2
_geom_torsion_atom_site_label_3
_geom_torsion_atom_site_label_4
_geom_torsion
_geom_torsion_site_symmetry_1
_geom_torsion_site_symmetry_4
C6 N1 C2 C3 1(4) . .
N1 C2 C3 C4 -1(4) . .
C2 C3 C4 N5 1(4) . .
C3 C4 N5 C6 -1(4) . .
C2 N1 C6 N5 -1(4) . .
C2 N1 C6 C7 178(3) . .
C4 N5 C6 N1 1(4) . .
C4 N5 C6 C7 -178(2) . .
N1 C6 C7 N9 -24(4) . .
N5 C6 C7 N9 156(2) . .
N1 C6 C7 N8 156.3(19) . .
N5 C6 C7 N8 -24(4) . .
N9 C7 N8 C7 -0.9(19) . 6_675
C6 C7 N8 C7 179(3) . 6_675
N8 C7 N9 C10 2(3) . .
C6 C7 N9 C10 -178(2) . .
C7 N9 C10 N9 -0.8(16) . 6_675
C7 N9 C10 C11 179.2(16) . .
N9 C10 C11 N12 36.2(14) . 6_675
N9 C10 C11 N12 -143.8(14) 6_675 6_675
N9 C10 C11 N12 -143.8(14) . .
N9 C10 C11 N12 36.2(14) 6_675 .
N12 C11 N12 C13 -0.1(16) 6_675 .
C10 C11 N12 C13 179.9(16) . .
C11 N12 C13 C14 0(3) . .
N12 C13 C14 C13 -0.2(18) . 6_675
C26 N21 C22 C23 0(3) . .
N21 C22 C23 C24 -2(4) . .
C22 C23 C24 N25 3(4) . .
C23 C24 N25 C26 -1(4) . .
C24 N25 C26 N21 0(4) . .
C24 N25 C26 C27 180(3) . .
C22 N21 C26 N25 1(4) . .
C22 N21 C26 C27 -179(3) . .
N25 C26 C27 N28 -38(4) . .
N21 C26 C27 N28 142(2) . .
N25 C26 C27 N29 143(2) . .
N21 C26 C27 N29 -37(4) . .
N29 C27 N28 C27 -0.3(19) . 5
C26 C27 N28 C27 -179(3) . 5
N28 C27 N29 C30 1(4) . .
C26 C27 N29 C30 179(2) . .
C27 N29 C30 N29 -0.3(16) . 5
C27 N29 C30 C31 179.7(16) . .
N29 C30 C31 N32 21.8(14) . 5
N29 C30 C31 N32 -158.2(14) 5 5
N29 C30 C31 N32 -158.2(14) . .
N29 C30 C31 N32 21.8(14) 5 .
N32 C31 N32 C33 -1.4(18) 5 .
C30 C31 N32 C33 178.6(18) . .
C31 N32 C33 C34 3(4) . .
N32 C33 C34 C33 -1.6(19) . 5
